data_4022890
loop_
_publ_author_name
'Ying Cheng'
'Lan-Qing Cheng'

_publ_section_title
;
 Interaction of \b-Lactam Carbenes with Aryl Isonitriles:
 An Unprecedented Rearrangement of 2-Azetidinonylidene Indoles
 to \d-Carbolinones
;
_journal_name_full 'Journal of Organic Chemistry'
_journal_page_first 2625
_journal_page_last 2630
_journal_paper_doi 10.1021/jo0700631
_journal_volume 72
_journal_year 2007
_chemical_formula_moiety 'C39 H34 Br2 Cl2 N4 O3.50'
_chemical_formula_sum 'C39 H34 Br2 Cl2 N4 O3.5'
_chemical_formula_weight 845.42
_chemical_name_systematic
; 
 ? 
;
_space_group_IT_number 14
_symmetry_cell_setting monoclinic
_symmetry_space_group_name_Hall '-P 2yn'
_symmetry_space_group_name_H-M 'P 1 21/n 1'
_atom_sites_solution_hydrogens geom
_atom_sites_solution_primary direct
_atom_sites_solution_secondary difmap
_audit_creation_method SHELXL-97
_cell_angle_alpha 90.00
_cell_angle_beta 96.109(2)
_cell_angle_gamma 90.00
_cell_formula_units_Z 4
_cell_length_a 8.9918(14)
_cell_length_b 16.947(3)
_cell_length_c 24.121(4)
_cell_measurement_reflns_used 10413
_cell_measurement_temperature 113(2)
_cell_measurement_theta_max 28.3
_cell_measurement_theta_min 1.5
_cell_volume 3654.8(10)
_computing_cell_refinement 'CrystalClear (Rigaku/MSC Inc., 2005)'
_computing_data_collection 'CrystalClear (Rigaku/MSC Inc., 2005)'
_computing_data_reduction 'CrystalClear (Rigaku/MSC Inc., 2005)'
_computing_publication_material 'CrystalStructure 3.7.0'
_computing_structure_refinement 'SHELXL-97 (Sheldrick, 1997)'
_computing_structure_solution 'SHELXS-97 (Sheldrick, 1990)'
_diffrn_ambient_temperature 113(2)
_diffrn_detector_area_resol_mean 7.31
_diffrn_measured_fraction_theta_full 0.997
_diffrn_measured_fraction_theta_max 0.997
_diffrn_measurement_device_type 'Rigaku Saturn'
_diffrn_measurement_method \w
_diffrn_radiation_monochromator confocal
_diffrn_radiation_source 'rotating anode'
_diffrn_radiation_type MoK\a
_diffrn_radiation_wavelength 0.71070
_diffrn_reflns_av_R_equivalents 0.0471
_diffrn_reflns_av_sigmaI/netI 0.0489
_diffrn_reflns_limit_h_max 11
_diffrn_reflns_limit_h_min -11
_diffrn_reflns_limit_k_max 22
_diffrn_reflns_limit_k_min -21
_diffrn_reflns_limit_l_max 26
_diffrn_reflns_limit_l_min -31
_diffrn_reflns_number 33571
_diffrn_reflns_theta_full 27.86
_diffrn_reflns_theta_max 27.86
_diffrn_reflns_theta_min 1.47
_exptl_absorpt_coefficient_mu 2.410
_exptl_absorpt_correction_T_max 0.6991
_exptl_absorpt_correction_T_min 0.4946
_exptl_absorpt_correction_type multi-scan
_exptl_absorpt_process_details 'Jacobson, R. (1998) Private communication'
_exptl_crystal_colour yellow
_exptl_crystal_density_diffrn 1.536
_exptl_crystal_density_method 'not measured'
_exptl_crystal_description block
_exptl_crystal_F_000 1712
_exptl_crystal_size_max 0.34
_exptl_crystal_size_mid 0.16
_exptl_crystal_size_min 0.16
_refine_diff_density_max 1.675
_refine_diff_density_min -1.332
_refine_diff_density_rms 0.105
_refine_ls_extinction_coef 0.0074(6)
_refine_ls_extinction_expression Fc^*^=kFc[1+0.001xFc^2^\l^3^/sin(2\q)]^-1/4^
_refine_ls_extinction_method SHELXL
_refine_ls_goodness_of_fit_ref 1.057
_refine_ls_hydrogen_treatment constr
_refine_ls_matrix_type full
_refine_ls_number_parameters 475
_refine_ls_number_reflns 8679
_refine_ls_number_restraints 11
_refine_ls_restrained_S_all 1.075
_refine_ls_R_factor_all 0.0689
_refine_ls_R_factor_gt 0.0538
_refine_ls_shift/su_max 0.001
_refine_ls_shift/su_mean 0.000
_refine_ls_structure_factor_coef Fsqd
_refine_ls_weighting_details 'calc w=1/[\s^2^(Fo^2^)+(0.0806P)^2^+3.4078P] where P=(Fo^2^+2Fc^2^)/3'
_refine_ls_weighting_scheme calc
_refine_ls_wR_factor_gt 0.1409
_refine_ls_wR_factor_ref 0.1513
_reflns_number_gt 6774
_reflns_number_total 8679
_reflns_threshold_expression >2sigma(I)
_cod_data_source_file jo0700631si20070205_041341.cif
_cod_data_source_block shelxl
_cod_original_sg_symbol_H-M 'P 21/n'
_cod_original_formula_sum 'C39 H34 Br2 Cl2 N4 O3.50'
_cod_database_code 4022890

loop_
_symmetry_equiv_pos_as_xyz
'x, y, z'
'-x+1/2, y+1/2, -z+1/2'
'-x, -y, -z'
'x-1/2, -y-1/2, z-1/2'

loop_
_atom_site_label
_atom_site_type_symbol
_atom_site_fract_x
_atom_site_fract_y
_atom_site_fract_z
_atom_site_U_iso_or_equiv
_atom_site_adp_type
_atom_site_occupancy
_atom_site_symmetry_multiplicity
_atom_site_calc_flag
_atom_site_refinement_flags
Br1 Br 1.11782(4) 0.47790(2) 0.844845(17) 0.03109(14) Uani 1 1 d .
Br2 Br -0.37717(4) 0.44267(3) 0.62275(2) 0.04691(17) Uani 1 1 d .
Cl1 Cl 1.03368(9) 0.01619(5) 0.70600(4) 0.0267(2) Uani 1 1 d .
Cl2 Cl 0.95959(10) 0.06905(7) 0.43718(4) 0.0389(3) Uani 1 1 d .
O1 O 0.5155(3) 0.21235(16) 0.90802(10) 0.0317(6) Uani 1 1 d .
O2 O 0.3569(3) 0.1961(2) 0.50716(11) 0.0546(10) Uani 1 1 d .
N1 N 0.5601(3) 0.27489(16) 0.82391(11) 0.0188(5) Uani 1 1 d .
N2 N 0.5148(3) 0.22014(16) 0.72970(11) 0.0190(5) Uani 1 1 d .
N3 N 0.5077(3) 0.16931(18) 0.58482(11) 0.0225(6) Uani 1 1 d .
N4 N 0.2410(3) 0.30144(17) 0.68310(12) 0.0231(6) Uani 1 1 d .
C1 C 0.4857(4) 0.2288(2) 0.85937(14) 0.0225(7) Uani 1 1 d .
C2 C 0.3579(4) 0.2118(2) 0.81372(14) 0.0231(7) Uani 1 1 d .
C3 C 0.4522(3) 0.2614(2) 0.77526(13) 0.0208(7) Uani 1 1 d .
H3 H 0.3998 0.3112 0.7622 0.025 Uiso 1 1 calc R
C4 C 0.3330(4) 0.1256(2) 0.79858(18) 0.0328(8) Uani 1 1 d .
H4A H 0.4289 0.1010 0.7930 0.049 Uiso 1 1 calc R
H4B H 0.2650 0.1216 0.7641 0.049 Uiso 1 1 calc R
H4C H 0.2889 0.0985 0.8288 0.049 Uiso 1 1 calc R
C5 C 0.2140(4) 0.2536(3) 0.82577(17) 0.0338(9) Uani 1 1 d .
H5A H 0.1405 0.2508 0.7928 0.051 Uiso 1 1 calc R
H5B H 0.2359 0.3090 0.8350 0.051 Uiso 1 1 calc R
H5C H 0.1733 0.2278 0.8572 0.051 Uiso 1 1 calc R
C6 C 0.6883(3) 0.32307(19) 0.83018(13) 0.0193(6) Uani 1 1 d .
C7 C 0.7230(4) 0.3678(2) 0.78508(14) 0.0223(7) Uani 1 1 d .
H7 H 0.6593 0.3665 0.7510 0.027 Uiso 1 1 calc R
C8 C 0.8508(4) 0.4146(2) 0.78964(14) 0.0239(7) Uani 1 1 d .
H8 H 0.8750 0.4456 0.7591 0.029 Uiso 1 1 calc R
C9 C 0.9416(4) 0.4149(2) 0.83933(15) 0.0230(7) Uani 1 1 d .
C10 C 0.9089(4) 0.3716(2) 0.88475(14) 0.0243(7) Uani 1 1 d .
H10 H 0.9729 0.3737 0.9187 0.029 Uiso 1 1 calc R
C11 C 0.7804(4) 0.3243(2) 0.88040(14) 0.0240(7) Uani 1 1 d .
H11 H 0.7564 0.2936 0.9112 0.029 Uiso 1 1 calc R
C12 C 0.6411(3) 0.17213(19) 0.73311(13) 0.0189(6) Uani 1 1 d .
C13 C 0.7420(4) 0.1492(2) 0.77865(14) 0.0231(7) Uani 1 1 d .
H13 H 0.7281 0.1660 0.8153 0.028 Uiso 1 1 calc R
C14 C 0.8613(4) 0.1021(2) 0.76926(14) 0.0233(7) Uani 1 1 d .
H14 H 0.9313 0.0868 0.7997 0.028 Uiso 1 1 calc R
C15 C 0.8809(3) 0.0763(2) 0.71493(15) 0.0211(7) Uani 1 1 d .
C16 C 0.7831(3) 0.0964(2) 0.66950(14) 0.0205(6) Uani 1 1 d .
H16 H 0.7974 0.0782 0.6332 0.025 Uiso 1 1 calc R
C17 C 0.6607(3) 0.14497(19) 0.67853(13) 0.0189(6) Uani 1 1 d .
C18 C 0.5391(3) 0.17748(19) 0.64275(13) 0.0187(6) Uani 1 1 d .
C19 C 0.3777(4) 0.1990(2) 0.55780(15) 0.0311(8) Uani 1 1 d .
C20 C 0.2546(4) 0.2294(2) 0.59180(14) 0.0255(7) Uani 1 1 d .
C21 C 0.3095(3) 0.25686(19) 0.65148(13) 0.0195(6) Uani 1 1 d .
C22 C 0.4510(3) 0.22084(19) 0.67404(13) 0.0191(6) Uani 1 1 d .
C23 C 0.1669(5) 0.2927(3) 0.55667(16) 0.0407(10) Uani 1 1 d .
H23A H 0.2218 0.3427 0.5601 0.061 Uiso 1 1 calc R
H23B H 0.0684 0.2996 0.5699 0.061 Uiso 1 1 calc R
H23C H 0.1545 0.2762 0.5175 0.061 Uiso 1 1 calc R
C24 C 0.1542(4) 0.1553(2) 0.59617(18) 0.0347(9) Uani 1 1 d .
H24A H 0.0626 0.1704 0.6121 0.052 Uiso 1 1 calc R
H24B H 0.2086 0.1159 0.6202 0.052 Uiso 1 1 calc R
H24C H 0.1283 0.1329 0.5589 0.052 Uiso 1 1 calc R
C25 C 0.6214(3) 0.1435(2) 0.55035(13) 0.0223(7) Uani 1 1 d .
C26 C 0.6302(4) 0.0653(2) 0.53591(14) 0.0243(7) Uani 1 1 d .
H26 H 0.5642 0.0279 0.5495 0.029 Uiso 1 1 calc R
C27 C 0.7355(4) 0.0409(2) 0.50140(15) 0.0274(8) Uani 1 1 d .
H27 H 0.7444 -0.0132 0.4918 0.033 Uiso 1 1 calc R
C28 C 0.8276(4) 0.0976(2) 0.48118(15) 0.0282(8) Uani 1 1 d .
C29 C 0.8197(4) 0.1760(2) 0.49517(15) 0.0285(8) Uani 1 1 d .
H29 H 0.8842 0.2136 0.4809 0.034 Uiso 1 1 calc R
C30 C 0.7150(4) 0.1995(2) 0.53082(14) 0.0257(7) Uani 1 1 d .
H30 H 0.7082 0.2532 0.5415 0.031 Uiso 1 1 calc R
C31 C 0.0982(3) 0.3351(2) 0.66905(14) 0.0214(7) Uani 1 1 d .
C32 C 0.0845(4) 0.4148(2) 0.65437(15) 0.0266(7) Uani 1 1 d .
H32 H 0.1713 0.4467 0.6539 0.032 Uiso 1 1 calc R
C33 C -0.0573(4) 0.4475(2) 0.64038(16) 0.0282(8) Uani 1 1 d .
H33 H -0.0677 0.5012 0.6293 0.034 Uiso 1 1 calc R
C34 C -0.1823(4) 0.4006(2) 0.64285(15) 0.0280(8) Uani 1 1 d .
C35 C -0.1704(4) 0.3232(2) 0.66022(15) 0.0270(7) Uani 1 1 d .
H35 H -0.2578 0.2923 0.6626 0.032 Uiso 1 1 calc R
C36 C -0.0301(4) 0.2906(2) 0.67416(15) 0.0244(7) Uani 1 1 d .
H36 H -0.0212 0.2378 0.6873 0.029 Uiso 1 1 calc R
O3 O 0.8333(8) 0.9706(4) 0.0898(3) 0.138(4) Uani 0.75 1 d PD
O4 O 0.8516(7) 0.8681(4) 0.0343(3) 0.094(2) Uani 0.75 1 d PD
C37 C 0.6272(9) 0.9460(5) 0.0217(4) 0.100(3) Uani 0.75 1 d PD
H37A H 0.5505 0.9231 0.0428 0.150 Uiso 0.75 1 calc PR
H37B H 0.6205 0.9221 -0.0155 0.150 Uiso 0.75 1 calc PR
H37C H 0.6115 1.0031 0.0181 0.150 Uiso 0.75 1 calc PR
C38 C 0.7779(8) 0.9303(4) 0.0515(3) 0.090(3) Uani 0.75 1 d PD
C39 C 0.9926(8) 0.8488(4) 0.0581(3) 0.069(2) Uani 0.75 1 d PD
H39A H 1.0065 0.7911 0.0554 0.083 Uiso 0.75 1 calc PR
H39B H 1.0013 0.8629 0.0982 0.083 Uiso 0.75 1 calc PR
C40 C 1.1134(10) 0.8893(6) 0.0315(5) 0.127(5) Uani 0.75 1 d PD
H40A H 1.1160 0.8691 -0.0064 0.191 Uiso 0.75 1 calc PR
H40B H 1.2098 0.8794 0.0533 0.191 Uiso 0.75 1 calc PR
H40C H 1.0939 0.9462 0.0301 0.191 Uiso 0.75 1 calc PR

loop_
_atom_site_aniso_label
_atom_site_aniso_U_11
_atom_site_aniso_U_22
_atom_site_aniso_U_33
_atom_site_aniso_U_23
_atom_site_aniso_U_13
_atom_site_aniso_U_12
Br1 0.02351(19) 0.0324(2) 0.0369(2) -0.00086(15) 0.00075(15) -0.00718(14)
Br2 0.0306(2) 0.0546(3) 0.0532(3) -0.0141(2) -0.00633(19) 0.01951(18)
Cl1 0.0186(4) 0.0314(5) 0.0299(5) -0.0036(3) 0.0023(3) 0.0044(3)
Cl2 0.0229(4) 0.0655(7) 0.0295(5) -0.0093(5) 0.0087(4) 0.0034(4)
O1 0.0360(14) 0.0408(15) 0.0181(13) 0.0056(11) 0.0029(10) -0.0074(12)
O2 0.0422(16) 0.106(3) 0.0140(13) -0.0132(16) -0.0063(12) 0.0315(17)
N1 0.0204(12) 0.0254(14) 0.0101(12) -0.0028(11) -0.0010(10) -0.0026(11)
N2 0.0185(12) 0.0235(14) 0.0143(13) -0.0040(11) -0.0010(10) 0.0033(10)
N3 0.0203(13) 0.0341(16) 0.0126(13) -0.0053(11) 0.0001(10) 0.0023(11)
N4 0.0222(13) 0.0270(15) 0.0194(14) -0.0027(12) -0.0013(11) 0.0023(11)
C1 0.0230(15) 0.0244(17) 0.0207(17) -0.0013(13) 0.0048(13) -0.0002(13)
C2 0.0223(15) 0.0257(17) 0.0218(17) -0.0004(14) 0.0037(13) -0.0011(13)
C3 0.0196(14) 0.0272(17) 0.0153(15) -0.0065(13) 0.0008(12) 0.0003(12)
C4 0.036(2) 0.0258(19) 0.036(2) -0.0065(16) 0.0042(16) -0.0086(15)
C5 0.0220(17) 0.046(2) 0.034(2) -0.0017(18) 0.0067(15) 0.0025(16)
C6 0.0188(14) 0.0245(16) 0.0145(15) -0.0054(13) 0.0017(11) -0.0012(12)
C7 0.0227(15) 0.0278(17) 0.0158(16) -0.0007(13) -0.0003(12) 0.0013(13)
C8 0.0250(16) 0.0278(18) 0.0190(17) 0.0018(14) 0.0034(13) -0.0006(13)
C9 0.0181(14) 0.0267(17) 0.0240(17) -0.0044(14) 0.0018(12) -0.0017(13)
C10 0.0230(15) 0.0308(18) 0.0177(16) -0.0022(14) -0.0049(12) -0.0047(13)
C11 0.0250(16) 0.0312(18) 0.0153(16) -0.0013(14) -0.0004(13) -0.0021(14)
C12 0.0179(14) 0.0228(16) 0.0163(15) -0.0009(13) 0.0021(12) 0.0013(12)
C13 0.0235(15) 0.0298(18) 0.0152(16) -0.0031(13) -0.0022(12) 0.0040(13)
C14 0.0208(15) 0.0274(17) 0.0209(17) 0.0007(14) -0.0012(12) 0.0026(13)
C15 0.0166(14) 0.0220(16) 0.0252(17) -0.0015(13) 0.0044(12) 0.0005(12)
C16 0.0180(14) 0.0241(17) 0.0194(16) -0.0032(13) 0.0024(12) -0.0006(12)
C17 0.0174(14) 0.0234(16) 0.0155(15) -0.0020(13) 0.0007(11) -0.0027(12)
C18 0.0205(14) 0.0225(16) 0.0125(15) -0.0032(12) -0.0011(11) 0.0002(12)
C19 0.0277(17) 0.048(2) 0.0159(17) -0.0053(16) -0.0030(13) 0.0101(16)
C20 0.0230(16) 0.0347(19) 0.0174(17) -0.0064(14) -0.0035(13) 0.0072(14)
C21 0.0190(14) 0.0230(16) 0.0159(15) -0.0015(13) -0.0007(12) -0.0011(12)
C22 0.0203(15) 0.0232(16) 0.0133(15) -0.0020(12) -0.0008(12) -0.0022(12)
C23 0.052(2) 0.049(3) 0.0185(19) -0.0048(17) -0.0076(17) 0.021(2)
C24 0.0230(17) 0.040(2) 0.039(2) -0.0185(18) -0.0046(15) 0.0029(15)
C25 0.0186(14) 0.0344(19) 0.0131(15) -0.0039(13) -0.0012(11) 0.0009(13)
C26 0.0211(15) 0.0328(19) 0.0188(17) -0.0046(14) 0.0010(13) -0.0017(13)
C27 0.0226(16) 0.0339(19) 0.0254(19) -0.0083(15) 0.0015(14) 0.0042(14)
C28 0.0180(15) 0.047(2) 0.0193(17) -0.0072(16) 0.0009(12) 0.0005(15)
C29 0.0245(16) 0.042(2) 0.0192(17) 0.0008(15) 0.0046(13) -0.0063(15)
C30 0.0301(17) 0.0288(18) 0.0179(16) -0.0015(14) 0.0011(13) -0.0036(14)
C31 0.0190(14) 0.0286(17) 0.0163(16) -0.0048(13) 0.0006(12) 0.0026(13)
C32 0.0277(17) 0.0255(18) 0.0267(19) -0.0034(15) 0.0033(14) 0.0000(14)
C33 0.0353(19) 0.0232(18) 0.0259(19) -0.0007(14) 0.0026(15) 0.0064(14)
C34 0.0248(16) 0.034(2) 0.0244(18) -0.0059(15) 0.0013(14) 0.0102(15)
C35 0.0206(15) 0.034(2) 0.0264(18) -0.0085(15) 0.0029(13) -0.0022(14)
C36 0.0254(16) 0.0243(17) 0.0234(17) -0.0021(14) 0.0013(13) 0.0001(13)
O3 0.112(6) 0.123(6) 0.196(9) -0.094(6) 0.096(6) -0.063(5)
O4 0.134(6) 0.083(4) 0.067(4) -0.019(3) 0.028(4) -0.012(4)
C37 0.126(9) 0.098(7) 0.070(7) -0.012(5) -0.019(6) -0.037(6)
C38 0.092(7) 0.100(7) 0.081(7) -0.017(6) 0.031(6) -0.057(6)
C39 0.076(5) 0.061(5) 0.074(6) -0.019(4) 0.029(5) -0.012(4)
C40 0.150(11) 0.096(8) 0.149(12) -0.019(8) 0.077(10) -0.001(8)

loop_
_atom_type_symbol
_atom_type_description
_atom_type_scat_dispersion_real
_atom_type_scat_dispersion_imag
_atom_type_scat_source
C C 0.0033 0.0016 'International Tables Vol C Tables 4.2.6.8 and 6.1.1.4'
H H 0.0000 0.0000 'International Tables Vol C Tables 4.2.6.8 and 6.1.1.4'
N N 0.0061 0.0033 'International Tables Vol C Tables 4.2.6.8 and 6.1.1.4'
O O 0.0106 0.0060 'International Tables Vol C Tables 4.2.6.8 and 6.1.1.4'
Cl Cl 0.1484 0.1585 'International Tables Vol C Tables 4.2.6.8 and 6.1.1.4'
Br Br -0.2901 2.4595 'International Tables Vol C Tables 4.2.6.8 and 6.1.1.4'

loop_
_geom_angle_atom_site_label_1
_geom_angle_atom_site_label_2
_geom_angle_atom_site_label_3
_geom_angle
C1 N1 C6 134.9(3)
C1 N1 C3 94.9(2)
C6 N1 C3 130.1(3)
C12 N2 C22 108.0(2)
C12 N2 C3 127.7(3)
C22 N2 C3 124.3(3)
C19 N3 C18 120.5(3)
C19 N3 C25 117.0(3)
C18 N3 C25 121.4(3)
C21 N4 C31 125.4(3)
O1 C1 N1 131.3(3)
O1 C1 C2 136.5(3)
N1 C1 C2 92.1(3)
C4 C2 C5 112.7(3)
C4 C2 C1 115.7(3)
C5 C2 C1 111.2(3)
C4 C2 C3 116.7(3)
C5 C2 C3 112.7(3)
C1 C2 C3 85.0(2)
N1 C3 N2 113.7(3)
N1 C3 C2 87.9(2)
N2 C3 C2 117.6(3)
N1 C3 H3 111.9
N2 C3 H3 111.9
C2 C3 H3 111.9
C2 C4 H4A 109.5
C2 C4 H4B 109.5
H4A C4 H4B 109.5
C2 C4 H4C 109.5
H4A C4 H4C 109.5
H4B C4 H4C 109.5
C2 C5 H5A 109.5
C2 C5 H5B 109.5
H5A C5 H5B 109.5
C2 C5 H5C 109.5
H5A C5 H5C 109.5
H5B C5 H5C 109.5
C7 C6 C11 120.7(3)
C7 C6 N1 118.8(3)
C11 C6 N1 120.4(3)
C6 C7 C8 120.1(3)
C6 C7 H7 119.9
C8 C7 H7 119.9
C9 C8 C7 118.7(3)
C9 C8 H8 120.7
C7 C8 H8 120.7
C8 C9 C10 122.2(3)
C8 C9 Br1 118.4(3)
C10 C9 Br1 119.4(3)
C9 C10 C11 119.3(3)
C9 C10 H10 120.3
C11 C10 H10 120.3
C6 C11 C10 118.9(3)
C6 C11 H11 120.6
C10 C11 H11 120.6
N2 C12 C13 131.5(3)
N2 C12 C17 108.4(3)
C13 C12 C17 120.1(3)
C14 C13 C12 118.9(3)
C14 C13 H13 120.6
C12 C13 H13 120.6
C13 C14 C15 120.6(3)
C13 C14 H14 119.7
C15 C14 H14 119.7
C16 C15 C14 122.1(3)
C16 C15 Cl1 119.6(3)
C14 C15 Cl1 118.3(3)
C15 C16 C17 117.8(3)
C15 C16 H16 121.1
C17 C16 H16 121.1
C16 C17 C12 120.5(3)
C16 C17 C18 133.7(3)
C12 C17 C18 105.8(3)
C22 C18 N3 122.5(3)
C22 C18 C17 109.0(3)
N3 C18 C17 128.6(3)
O2 C19 N3 119.6(3)
O2 C19 C20 120.5(3)
N3 C19 C20 119.7(3)
C23 C20 C19 107.3(3)
C23 C20 C21 113.6(3)
C19 C20 C21 115.0(3)
C23 C20 C24 109.5(3)
C19 C20 C24 102.8(3)
C21 C20 C24 108.1(3)
N4 C21 C22 118.7(3)
N4 C21 C20 127.5(3)
C22 C21 C20 113.6(3)
C18 C22 N2 108.8(3)
C18 C22 C21 123.5(3)
N2 C22 C21 127.6(3)
C20 C23 H23A 109.5
C20 C23 H23B 109.5
H23A C23 H23B 109.5
C20 C23 H23C 109.5
H23A C23 H23C 109.5
H23B C23 H23C 109.5
C20 C24 H24A 109.5
C20 C24 H24B 109.5
H24A C24 H24B 109.5
C20 C24 H24C 109.5
H24A C24 H24C 109.5
H24B C24 H24C 109.5
C26 C25 C30 121.4(3)
C26 C25 N3 119.9(3)
C30 C25 N3 118.6(3)
C25 C26 C27 120.0(3)
C25 C26 H26 120.0
C27 C26 H26 120.0
C26 C27 C28 118.3(3)
C26 C27 H27 120.9
C28 C27 H27 120.9
C29 C28 C27 122.3(3)
C29 C28 Cl2 118.3(3)
C27 C28 Cl2 119.4(3)
C28 C29 C30 118.8(3)
C28 C29 H29 120.6
C30 C29 H29 120.6
C25 C30 C29 119.2(3)
C25 C30 H30 120.4
C29 C30 H30 120.4
C36 C31 C32 119.5(3)
C36 C31 N4 120.0(3)
C32 C31 N4 120.2(3)
C33 C32 C31 119.8(3)
C33 C32 H32 120.1
C31 C32 H32 120.1
C34 C33 C32 119.1(3)
C34 C33 H33 120.5
C32 C33 H33 120.5
C35 C34 C33 121.6(3)
C35 C34 Br2 118.2(3)
C33 C34 Br2 120.2(3)
C34 C35 C36 119.4(3)
C34 C35 H35 120.3
C36 C35 H35 120.3
C35 C36 C31 120.3(3)
C35 C36 H36 119.8
C31 C36 H36 119.8
C38 O4 C39 121.5(6)
C38 C37 H37A 109.5
C38 C37 H37B 109.5
H37A C37 H37B 109.5
C38 C37 H37C 109.5
H37A C37 H37C 109.5
H37B C37 H37C 109.5
O3 C38 O4 120.4(6)
O3 C38 C37 123.1(7)
O4 C38 C37 116.5(6)
O4 C39 C40 113.2(7)
O4 C39 H39A 108.9
C40 C39 H39A 108.9
O4 C39 H39B 108.9
C40 C39 H39B 108.9
H39A C39 H39B 107.8
C39 C40 H40A 109.5
C39 C40 H40B 109.5
H40A C40 H40B 109.5
C39 C40 H40C 109.5
H40A C40 H40C 109.5
H40B C40 H40C 109.5

loop_
_geom_bond_atom_site_label_1
_geom_bond_atom_site_label_2
_geom_bond_distance
Br1 C9 1.903(3)
Br2 C34 1.906(3)
Cl1 C15 1.742(3)
Cl2 C28 1.743(3)
O1 C1 1.208(4)
O2 C19 1.217(4)
N1 C1 1.382(4)
N1 C6 1.407(4)
N1 C3 1.459(4)
N2 C12 1.392(4)
N2 C22 1.403(4)
N2 C3 1.465(4)
N3 C19 1.372(4)
N3 C18 1.403(4)
N3 C25 1.452(4)
N4 C21 1.277(4)
N4 C31 1.413(4)
C1 C2 1.532(5)
C2 C4 1.518(5)
C2 C5 1.530(5)
C2 C3 1.567(5)
C3 H3 1.0000
C4 H4A 0.9800
C4 H4B 0.9800
C4 H4C 0.9800
C5 H5A 0.9800
C5 H5B 0.9800
C5 H5C 0.9800
C6 C7 1.388(5)
C6 C11 1.393(4)
C7 C8 1.391(5)
C7 H7 0.9500
C8 C9 1.377(5)
C8 H8 0.9500
C9 C10 1.377(5)
C10 C11 1.401(5)
C10 H10 0.9500
C11 H11 0.9500
C12 C13 1.403(4)
C12 C17 1.423(4)
C13 C14 1.376(5)
C13 H13 0.9500
C14 C15 1.410(5)
C14 H14 0.9500
C15 C16 1.373(5)
C16 C17 1.409(4)
C16 H16 0.9500
C17 C18 1.429(4)
C18 C22 1.366(4)
C19 C20 1.535(5)
C20 C23 1.532(5)
C20 C21 1.543(4)
C20 C24 1.557(5)
C21 C22 1.463(4)
C23 H23A 0.9800
C23 H23B 0.9800
C23 H23C 0.9800
C24 H24A 0.9800
C24 H24B 0.9800
C24 H24C 0.9800
C25 C26 1.375(5)
C25 C30 1.384(5)
C26 C27 1.389(5)
C26 H26 0.9500
C27 C28 1.391(5)
C27 H27 0.9500
C28 C29 1.374(6)
C29 C30 1.399(5)
C29 H29 0.9500
C30 H30 0.9500
C31 C36 1.394(5)
C31 C32 1.399(5)
C32 C33 1.398(5)
C32 H32 0.9500
C33 C34 1.382(5)
C33 H33 0.9500
C34 C35 1.379(5)
C35 C36 1.385(5)
C35 H35 0.9500
C36 H36 0.9500
O3 C38 1.213(7)
O4 C38 1.336(7)
O4 C39 1.374(7)
C37 C38 1.489(7)
C37 H37A 0.9800
C37 H37B 0.9800
C37 H37C 0.9800
C39 C40 1.487(8)
C39 H39A 0.9900
C39 H39B 0.9900
C40 H40A 0.9800
C40 H40B 0.9800
C40 H40C 0.9800

loop_
_geom_torsion_atom_site_label_1
_geom_torsion_atom_site_label_2
_geom_torsion_atom_site_label_3
_geom_torsion_atom_site_label_4
_geom_torsion
C6 N1 C1 O1 -4.9(6)
C3 N1 C1 O1 178.8(4)
C6 N1 C1 C2 173.6(3)
C3 N1 C1 C2 -2.7(3)
O1 C1 C2 C4 -61.8(5)
N1 C1 C2 C4 119.8(3)
O1 C1 C2 C5 68.4(5)
N1 C1 C2 C5 -109.9(3)
O1 C1 C2 C3 -179.1(4)
N1 C1 C2 C3 2.5(2)
C1 N1 C3 N2 -116.7(3)
C6 N1 C3 N2 66.7(4)
C1 N1 C3 C2 2.6(3)
C6 N1 C3 C2 -173.9(3)
C12 N2 C3 N1 22.3(5)
C22 N2 C3 N1 -160.1(3)
C12 N2 C3 C2 -78.3(4)
C22 N2 C3 C2 99.3(4)
C4 C2 C3 N1 -118.7(3)
C5 C2 C3 N1 108.5(3)
C1 C2 C3 N1 -2.4(2)
C4 C2 C3 N2 -2.9(4)
C5 C2 C3 N2 -135.7(3)
C1 C2 C3 N2 113.4(3)
C1 N1 C6 C7 -173.7(3)
C3 N1 C6 C7 1.5(5)
C1 N1 C6 C11 7.8(5)
C3 N1 C6 C11 -177.0(3)
C11 C6 C7 C8 0.0(5)
N1 C6 C7 C8 -178.5(3)
C6 C7 C8 C9 0.4(5)
C7 C8 C9 C10 -1.0(5)
C7 C8 C9 Br1 179.1(2)
C8 C9 C10 C11 1.0(5)
Br1 C9 C10 C11 -179.1(3)
C7 C6 C11 C10 0.0(5)
N1 C6 C11 C10 178.5(3)
C9 C10 C11 C6 -0.5(5)
C22 N2 C12 C13 -177.6(3)
C3 N2 C12 C13 0.3(6)
C22 N2 C12 C17 2.5(4)
C3 N2 C12 C17 -179.6(3)
N2 C12 C13 C14 -178.2(3)
C17 C12 C13 C14 1.7(5)
C12 C13 C14 C15 -0.9(5)
C13 C14 C15 C16 -0.2(5)
C13 C14 C15 Cl1 -179.6(3)
C14 C15 C16 C17 0.4(5)
Cl1 C15 C16 C17 179.9(2)
C15 C16 C17 C12 0.4(5)
C15 C16 C17 C18 179.9(3)
N2 C12 C17 C16 178.5(3)
C13 C12 C17 C16 -1.4(5)
N2 C12 C17 C18 -1.2(3)
C13 C12 C17 C18 178.9(3)
C19 N3 C18 C22 -6.2(5)
C25 N3 C18 C22 161.8(3)
C19 N3 C18 C17 174.0(3)
C25 N3 C18 C17 -17.9(5)
C16 C17 C18 C22 179.8(3)
C12 C17 C18 C22 -0.6(4)
C16 C17 C18 N3 -0.4(6)
C12 C17 C18 N3 179.2(3)
C18 N3 C19 O2 175.1(4)
C25 N3 C19 O2 6.6(6)
C18 N3 C19 C20 -9.8(5)
C25 N3 C19 C20 -178.4(3)
O2 C19 C20 C23 -32.7(5)
N3 C19 C20 C23 152.3(4)
O2 C19 C20 C21 -160.1(4)
N3 C19 C20 C21 24.9(5)
O2 C19 C20 C24 82.8(5)
N3 C19 C20 C24 -92.2(4)
C31 N4 C21 C22 -174.4(3)
C31 N4 C21 C20 0.0(6)
C23 C20 C21 N4 37.2(5)
C19 C20 C21 N4 161.3(3)
C24 C20 C21 N4 -84.6(4)
C23 C20 C21 C22 -148.2(3)
C19 C20 C21 C22 -24.0(4)
C24 C20 C21 C22 90.1(3)
N3 C18 C22 N2 -177.7(3)
C17 C18 C22 N2 2.1(4)
N3 C18 C22 C21 5.6(5)
C17 C18 C22 C21 -174.6(3)
C12 N2 C22 C18 -2.9(4)
C3 N2 C22 C18 179.1(3)
C12 N2 C22 C21 173.6(3)
C3 N2 C22 C21 -4.4(5)
N4 C21 C22 C18 -174.6(3)
C20 C21 C22 C18 10.3(5)
N4 C21 C22 N2 9.4(5)
C20 C21 C22 N2 -165.8(3)
C19 N3 C25 C26 -95.6(4)
C18 N3 C25 C26 96.0(4)
C19 N3 C25 C30 81.7(4)
C18 N3 C25 C30 -86.7(4)
C30 C25 C26 C27 0.6(5)
N3 C25 C26 C27 177.8(3)
C25 C26 C27 C28 -1.6(5)
C26 C27 C28 C29 1.4(5)
C26 C27 C28 Cl2 -179.3(3)
C27 C28 C29 C30 -0.2(5)
Cl2 C28 C29 C30 -179.5(3)
C26 C25 C30 C29 0.7(5)
N3 C25 C30 C29 -176.7(3)
C28 C29 C30 C25 -0.8(5)
C21 N4 C31 C36 81.8(4)
C21 N4 C31 C32 -103.4(4)
C36 C31 C32 C33 -5.4(5)
N4 C31 C32 C33 179.8(3)
C31 C32 C33 C34 1.8(5)
C32 C33 C34 C35 1.8(6)
C32 C33 C34 Br2 -178.8(3)
C33 C34 C35 C36 -1.7(5)
Br2 C34 C35 C36 178.9(3)
C34 C35 C36 C31 -2.0(5)
C32 C31 C36 C35 5.5(5)
N4 C31 C36 C35 -179.7(3)
C39 O4 C38 O3 -1.6(7)
C39 O4 C38 C37 178.9(7)
C38 O4 C39 C40 -88.1(8)
